data_2106517
loop_
_publ_author_name
'Harlow, R.L.'
'Simonsen, S.H.'

_publ_section_title
;
 The crystal and molecular structure of dipotassium
 trans-dicarbonato-tetraaquocobalt(II), trans-K2 (Co (Co3)2 (H2 O)4)
;
_journal_name_full 'Acta Crystallographica B (24,1968-38,1982)'
_journal_page_first 466
_journal_page_last 470
_journal_volume 32
_journal_year 1976
_chemical_formula_sum 'C2 H8 Co K2 O10'
_chemical_name_systematic 'K2 (Co (C O3)2 (H2 O)4)'
_space_group_IT_number 14
_symmetry_space_group_name_Hall '-P 2yn'
_symmetry_space_group_name_H-M 'P 1 21/n 1'
_cell_angle_alpha 90
_cell_angle_beta 99.46
_cell_angle_gamma 90
_cell_formula_units_Z 2
_cell_length_a 11.45
_cell_length_b 6.184
_cell_length_c 6.817
_cell_volume 476.126
_citation_journal_id_ASTM ACBCAR
_cod_data_source_file Harlow_ACBCAR_1976_404.cif
_cod_data_source_block C2H8Co1K2O10
_cod_original_cell_volume 476.1256
_cod_original_sg_symbol_Hall '-P 2ybc (x-z,y,z)'
_cod_original_formula_sum 'C2 H8 Co1 K2 O10'
_cod_database_code 2106517

loop_
_symmetry_equiv_pos_as_xyz
x,y,z
-x+1/2,y+1/2,-z+1/2
-x,-y,-z
x-1/2,-y-1/2,z-1/2

loop_
_atom_site_label
_atom_site_type_symbol
_atom_site_fract_x
_atom_site_fract_y
_atom_site_fract_z
_atom_site_occupancy
_atom_site_U_iso_or_equiv
O5 O-2 0.55212 0.33189 0.25671 1 0.0
C1 C+4 0.32086 0.15262 0.57845 1 0.0
O2 O-2 0.21909 0.06173 0.53204 1 0.0
O4 O-2 0.5927 0.27205 0.7031 1 0.0
H1 H+1 0.633 0.325 0.821 1 0.0
H2 H+1 0.524 0.216 0.719 1 0.0
Co1 Co+2 0.5 0.5 0.5 1 0.0
H3 H+1 0.606 0.386 0.196 1 0.0
O3 O-2 0.39374 0.08714 0.73204 1 0.0
H4 H+1 0.576 0.207 0.267 1 0.0
K1 K+1 0.31494 0.14754 0.08588 1 0.0
O1 O-2 0.34941 0.30923 0.47004 1 0.0
